data_2212397
loop_
_publ_author_name
'Krossing, Ingo'
'Raabe, Ines'
'Birtalan, Esther'

_publ_section_title
;
 Nitronium tetrafluoroborate
;
_journal_coeditor_code WM2080
_journal_issue 2
_journal_name_full 'Acta Crystallographica Section E'
_journal_page_first i43
_journal_page_last i44
_journal_paper_doi 10.1107/S1600536807000207
_journal_volume 63
_journal_year 2007
_chemical_formula_iupac '[N O2] [B F4]'
_chemical_formula_moiety 'B F4 N O2'
_chemical_formula_structural '[N O2]+ [B F4]-'
_chemical_formula_sum 'B F4 N O2'
_chemical_formula_weight 132.82
_chemical_name_common 'Nitronium Tetrafluoroborate'
_chemical_name_systematic
;
Nitronium Tetrafluoroborate
;
_space_group_IT_number 14
_symmetry_cell_setting monoclinic
_symmetry_space_group_name_Hall '-P 2ybc'
_symmetry_space_group_name_H-M 'P 1 21/c 1'
_atom_sites_solution_primary direct
_atom_sites_solution_secondary difmap
_audit_creation_method SHELXL-97
_cell_angle_alpha 90.00
_cell_angle_beta 104.40(3)
_cell_angle_gamma 90.00
_cell_formula_units_Z 4
_cell_length_a 6.5567(13)
_cell_length_b 6.8243(14)
_cell_length_c 9.1244(18)
_cell_measurement_reflns_used 2652
_cell_measurement_temperature 100(2)
_cell_measurement_theta_max 26.0
_cell_measurement_theta_min 1.5
_cell_volume 395.44(15)
_computing_cell_refinement '<i>CELL</i> (STOE, 2003)'
_computing_data_collection '<i>XPOSE</i> (STOE, 2003)'
_computing_data_reduction '<i>X-RED32</i> (STOE, 2003)'
_computing_molecular_graphics '<i>DIAMOND</i> (Crystal Impact, 2006)'
_computing_publication_material <i>SHELXL97</i>
_computing_structure_refinement '<i>SHELXL97</i> (Sheldrick, 1997)'
_computing_structure_solution '<i>SHELXS97</i> (Sheldrick, 1997)'
_diffrn_ambient_temperature 100(2)
_diffrn_measured_fraction_theta_full 0.982
_diffrn_measured_fraction_theta_max 0.982
_diffrn_measurement_device_type 'STOE IPDS-II'
_diffrn_measurement_method '\f scans'
_diffrn_radiation_monochromator graphite
_diffrn_radiation_source 'fine-focus sealed tube'
_diffrn_radiation_type MoK\a
_diffrn_radiation_wavelength 0.71073
_diffrn_reflns_av_R_equivalents 0.0267
_diffrn_reflns_av_sigmaI/netI 0.0169
_diffrn_reflns_limit_h_max 8
_diffrn_reflns_limit_h_min -8
_diffrn_reflns_limit_k_max 8
_diffrn_reflns_limit_k_min -8
_diffrn_reflns_limit_l_max 11
_diffrn_reflns_limit_l_min -11
_diffrn_reflns_number 2652
_diffrn_reflns_theta_full 26.00
_diffrn_reflns_theta_max 26.00
_diffrn_reflns_theta_min 3.21
_diffrn_standards_number 0
_exptl_absorpt_coefficient_mu 0.300
_exptl_absorpt_correction_type none
_exptl_crystal_colour colourless
_exptl_crystal_density_diffrn 2.232
_exptl_crystal_density_method 'not measured'
_exptl_crystal_description block
_exptl_crystal_F_000 64
_exptl_crystal_size_max 0.4
_exptl_crystal_size_mid 0.2
_exptl_crystal_size_min 0.2
_refine_diff_density_max 0.130
_refine_diff_density_min -0.123
_refine_ls_extinction_method none
_refine_ls_goodness_of_fit_ref 1.156
_refine_ls_matrix_type full
_refine_ls_number_parameters 73
_refine_ls_number_reflns 768
_refine_ls_number_restraints 0
_refine_ls_restrained_S_all 1.156
_refine_ls_R_factor_all 0.0229
_refine_ls_R_factor_gt 0.0185
_refine_ls_shift/su_max 0.019
_refine_ls_shift/su_mean 0.002
_refine_ls_structure_factor_coef Fsqd
_refine_ls_weighting_details 'w=1/[\s^2^(Fo^2^)+(0.0289P)^2^+0.0515P] where P=(Fo^2^+2Fc^2^)/3'
_refine_ls_weighting_scheme calc
_refine_ls_wR_factor_gt 0.0597
_refine_ls_wR_factor_ref 0.0612
_reflns_number_gt 662
_reflns_number_total 768
_reflns_threshold_expression I>2\s(I)
_cod_data_source_file wm2080.cif
_cod_data_source_block I
_cod_original_cell_volume 395.44(14)
_cod_original_sg_symbol_H-M 'P 21/c'
_cod_database_code 2212397
_cod_database_fobs_code 2212397

loop_
_symmetry_equiv_pos_as_xyz
'x, y, z'
'-x, y+1/2, -z+1/2'
'-x, -y, -z'
'x, -y-1/2, z-1/2'

loop_
_atom_site_type_symbol
_atom_site_label
_atom_site_fract_x
_atom_site_fract_y
_atom_site_fract_z
_atom_site_U_iso_or_equiv
_atom_site_adp_type
_atom_site_calc_flag
_atom_site_occupancy
F F1 0.91795(6) 0.18853(6) 0.03448(4) 0.02119(10) Uani d 1
F F2 0.56288(6) 0.20088(6) -0.05137(4) 0.02109(10) Uani d 1
F F5 0.73340(6) 0.42075(6) 0.12365(5) 0.02709(11) Uani d 1
F F6 0.76422(6) 0.43746(6) -0.11913(5) 0.02784(11) Uani d 1
B B1 0.74477(10) 0.31239(11) -0.00318(7) 0.01633(17) Uani d 1
O O2 0.14914(7) 0.19493(7) -0.18388(5) 0.02076(12) Uani d 1
O O1 0.33678(7) 0.32845(7) -0.33137(5) 0.02034(12) Uani d 1
N N1 0.24313(8) 0.26166(8) -0.25757(5) 0.01675(14) Uani d 1

loop_
_atom_site_aniso_label
_atom_site_aniso_U_11
_atom_site_aniso_U_22
_atom_site_aniso_U_33
_atom_site_aniso_U_12
_atom_site_aniso_U_13
_atom_site_aniso_U_23
F1 0.01870(18) 0.0205(2) 0.02336(19) 0.00454(14) 0.00321(16) -0.00039(16)
F2 0.01816(18) 0.0210(2) 0.02302(19) -0.00364(15) 0.00311(16) -0.00071(15)
F5 0.0292(2) 0.0249(2) 0.0259(2) 0.00382(17) 0.00454(18) -0.00991(17)
F6 0.0297(2) 0.0236(2) 0.0296(2) -0.00244(16) 0.00612(18) 0.01012(17)
B1 0.0160(3) 0.0152(4) 0.0174(4) 0.0001(3) 0.0034(3) -0.0003(3)
O2 0.0197(2) 0.0253(3) 0.0183(2) -0.00407(19) 0.00657(18) -0.00158(19)
O1 0.0203(2) 0.0231(2) 0.0186(2) -0.00378(18) 0.00684(18) -0.00141(19)
N1 0.0163(3) 0.0168(3) 0.0157(3) 0.0001(2) 0.0013(2) -0.0048(2)

loop_
_atom_type_symbol
_atom_type_description
_atom_type_scat_dispersion_real
_atom_type_scat_dispersion_imag
_atom_type_scat_source
N N 0.0061 0.0033 'International Tables Vol C Tables 4.2.6.8 and 6.1.1.4'
O O 0.0106 0.0060 'International Tables Vol C Tables 4.2.6.8 and 6.1.1.4'
F F 0.0171 0.0103 'International Tables Vol C Tables 4.2.6.8 and 6.1.1.4'
B B 0.0013 0.0007 'International Tables Vol C Tables 4.2.6.8 and 6.1.1.4'

loop_
_geom_angle_atom_site_label_1
_geom_angle_atom_site_label_2
_geom_angle_atom_site_label_3
_geom_angle
F1 B1 F6 109.76(6)
F1 B1 F2 109.23(6)
F6 B1 F2 109.22(5)
F1 B1 F5 109.12(5)
F6 B1 F5 109.93(6)
F2 B1 F5 109.56(6)
O1 N1 O2 179.89(7)

loop_
_geom_bond_atom_site_label_1
_geom_bond_atom_site_label_2
_geom_bond_distance
_geom_bond_publ_flag
F1 B1 1.3885(8) y
F2 B1 1.3907(8) y
F5 B1 1.3908(9) y
F6 B1 1.3896(9) y
O2 N1 1.1160(7) ?
O1 N1 1.1153(8) ?

loop_
_cod_related_entry_id
_cod_related_entry_database
_cod_related_entry_code
1 ChemSpider 9248612
